data_4337156
loop_
_publ_author_name
'Saha, Sumit'
'Captain, Burjor'

_publ_section_title
;
 Synthesis and structural characterization of ruthenium carbonyl cluster
 complexes containing platinum with a bulky N-heterocyclic carbene ligand.
;
_journal_issue 2
_journal_name_full 'Inorganic chemistry'
_journal_page_first 1210
_journal_page_last 1216
_journal_paper_doi 10.1021/ic402832b
_journal_volume 53
_journal_year 2014
_chemical_formula_sum 'C48 H48 N4 O6 Pt2 Ru'
_chemical_formula_weight 1268.15
_chemical_name_systematic
; 
 ? 
;
_space_group_IT_number 14
_symmetry_cell_setting monoclinic
_symmetry_space_group_name_Hall '-P 2ybc'
_symmetry_space_group_name_H-M 'P 1 21/c 1'
_atom_sites_solution_hydrogens geom
_atom_sites_solution_primary direct
_atom_sites_solution_secondary difmap
_audit_creation_method SHELXL-97
_cell_angle_alpha 90.00
_cell_angle_beta 117.7790(10)
_cell_angle_gamma 90.00
_cell_formula_units_Z 4
_cell_length_a 22.2711(9)
_cell_length_b 10.6747(4)
_cell_length_c 22.7224(9)
_cell_measurement_reflns_used 9066
_cell_measurement_temperature 296(2)
_cell_measurement_theta_max 30.32
_cell_measurement_theta_min 2.18
_cell_volume 4779.4(3)
_computing_cell_refinement 'SAINT+  V7.46A (Bruker, 2007)'
_computing_data_collection 'APEX2 v2.2-0 (Bruker, 2007)'
_computing_data_reduction 'SAINT+  V7.46A (Bruker, 2007)'
_computing_molecular_graphics 'XSHELL v4.02 (Bruker, 2000)'
_computing_publication_material 'XCIF v6.12 (Bruker, 2001)'
_computing_structure_refinement 'SHELXL-97 (Sheldrick, 2008)'
_computing_structure_solution 'SHELXS-97 (Sheldrick, 2008)'
_diffrn_ambient_temperature 296(2)
_diffrn_measured_fraction_theta_full 1.000
_diffrn_measured_fraction_theta_max 1.000
_diffrn_measurement_device_type 'Bruker SMART APEX2 CCD diffractometer'
_diffrn_measurement_method 'omega scans'
_diffrn_radiation_monochromator graphite
_diffrn_radiation_source 'fine-focus sealed tube'
_diffrn_radiation_type MoK\a
_diffrn_radiation_wavelength 0.71073
_diffrn_reflns_av_R_equivalents 0.0244
_diffrn_reflns_av_sigmaI/netI 0.0203
_diffrn_reflns_limit_h_max 29
_diffrn_reflns_limit_h_min -29
_diffrn_reflns_limit_k_max 14
_diffrn_reflns_limit_k_min -14
_diffrn_reflns_limit_l_max 29
_diffrn_reflns_limit_l_min -30
_diffrn_reflns_number 47690
_diffrn_reflns_theta_full 28.00
_diffrn_reflns_theta_max 28.00
_diffrn_reflns_theta_min 1.79
_exptl_absorpt_coefficient_mu 6.201
_exptl_absorpt_correction_T_max 0.8860
_exptl_absorpt_correction_T_min 0.3702
_exptl_absorpt_correction_type multi-scan
_exptl_absorpt_process_details '(SADABS 2007/4 Bruker)'
_exptl_crystal_colour Orange
_exptl_crystal_density_diffrn 1.762
_exptl_crystal_density_method 'not measured'
_exptl_crystal_description Block
_exptl_crystal_F_000 2448
_exptl_crystal_size_max 0.20
_exptl_crystal_size_mid 0.10
_exptl_crystal_size_min 0.02
_refine_diff_density_max 1.597
_refine_diff_density_min -1.498
_refine_diff_density_rms 0.156
_refine_ls_extinction_method none
_refine_ls_goodness_of_fit_ref 1.024
_refine_ls_hydrogen_treatment constr
_refine_ls_matrix_type full
_refine_ls_number_parameters 593
_refine_ls_number_reflns 11529
_refine_ls_number_restraints 0
_refine_ls_restrained_S_all 1.024
_refine_ls_R_factor_all 0.0337
_refine_ls_R_factor_gt 0.0248
_refine_ls_shift/su_max 0.001
_refine_ls_shift/su_mean 0.000
_refine_ls_structure_factor_coef Fsqd
_refine_ls_weighting_details 'calc w=1/[\s^2^(Fo^2^)+(0.0344P)^2^+2.4141P] where P=(Fo^2^+2Fc^2^)/3'
_refine_ls_weighting_scheme calc
_refine_ls_wR_factor_gt 0.0593
_refine_ls_wR_factor_ref 0.0640
_reflns_number_gt 9690
_reflns_number_total 11529
_reflns_threshold_expression >2sigma(I)
_cod_data_source_file ic402832b_si_001.cif
_cod_data_source_block Compound4
_cod_depositor_comments
;
The following automatic conversions were performed:

'_symmetry_cell_setting' value 'Monoclinic' changed to 'monoclinic'
according to
/usr/data/users/saulius/automatic-downloads/current/ACS/lib/dictionaries/cif_core.dic
dictionary named 'cif_core.dic' version 2.4.2 from 2011-04-26.

Automatic conversion script
Id: cif_fix_values 2281 2013-09-26 08:29:07Z andrius 
;
_cod_original_sg_symbol_H-M P2(1)/c
_cod_database_code 4337156

loop_
_symmetry_equiv_pos_as_xyz
'x, y, z'
'-x, y+1/2, -z+1/2'
'-x, -y, -z'
'x, -y-1/2, z-1/2'

loop_
_atom_site_label
_atom_site_type_symbol
_atom_site_fract_x
_atom_site_fract_y
_atom_site_fract_z
_atom_site_U_iso_or_equiv
_atom_site_adp_type
_atom_site_occupancy
_atom_site_symmetry_multiplicity
_atom_site_calc_flag
_atom_site_refinement_flags
_atom_site_disorder_assembly
_atom_site_disorder_group
Pt1 Pt 0.299262(6) 0.032575(12) 0.229260(6) 0.03721(4) Uani 1 1 d . . .
Pt2 Pt 0.197132(6) 0.019231(12) 0.258066(6) 0.03801(4) Uani 1 1 d . A .
Ru1 Ru 0.240477(15) -0.19137(3) 0.220989(18) 0.04249(8) Uani 0.88 1 d P A .
N3 N 0.07960(13) 0.1840(3) 0.24491(13) 0.0484(7) Uani 1 1 d . A .
N2 N 0.41556(14) 0.2144(3) 0.25505(14) 0.0513(7) Uani 1 1 d . . .
N4 N 0.13580(13) 0.1166(3) 0.34483(13) 0.0489(7) Uani 1 1 d . A .
C31 C 0.36341(15) 0.1421(3) 0.21180(16) 0.0425(7) Uani 1 1 d . A .
C61 C 0.13398(15) 0.1123(3) 0.28425(16) 0.0426(7) Uani 1 1 d . . .
N1 N 0.36448(14) 0.1577(3) 0.15304(14) 0.0537(7) Uani 1 1 d . . .
C44 C 0.46872(18) 0.1399(4) 0.36952(18) 0.0529(8) Uani 1 1 d . . .
C34 C 0.31941(17) 0.0985(4) 0.09147(16) 0.0519(9) Uani 1 1 d . A .
C73 C 0.18463(17) 0.0537(4) 0.40401(17) 0.0493(8) Uani 1 1 d . . .
C69 C 0.02746(17) 0.1288(4) 0.12708(18) 0.0530(9) Uani 1 1 d . A .
O13 O 0.37847(14) -0.1883(3) 0.21839(17) 0.0786(9) Uani 1 1 d . . .
C64 C 0.06170(16) 0.2161(3) 0.17696(16) 0.0457(7) Uani 1 1 d . . .
C43 C 0.43347(16) 0.2327(3) 0.32452(16) 0.0457(7) Uani 1 1 d . A .
C78 C 0.25113(18) 0.0993(4) 0.43820(17) 0.0528(9) Uani 1 1 d . A .
O20 O 0.12134(15) -0.2153(3) 0.2596(2) 0.0918(11) Uani 1 1 d . A .
C39 C 0.25268(19) 0.1405(4) 0.05589(18) 0.0574(9) Uani 1 1 d . . .
O10 O 0.25075(14) 0.2812(3) 0.25674(17) 0.0896(12) Uani 1 1 d . . .
C35 C 0.3456(2) 0.0014(4) 0.0686(2) 0.0614(10) Uani 1 1 d . . .
C74 C 0.1628(2) -0.0500(4) 0.4269(2) 0.0616(10) Uani 1 1 d . A .
C65 C 0.07978(18) 0.3339(4) 0.16491(19) 0.0545(9) Uani 1 1 d . A .
C66 C 0.0657(2) 0.3606(4) 0.0997(2) 0.0655(11) Uani 1 1 d . . .
H66 H 0.0786 0.4379 0.0904 0.079 Uiso 1 1 calc R A .
C48 C 0.41568(19) 0.3457(4) 0.3427(2) 0.0621(10) Uani 1 1 d . . .
C10 C 0.24950(15) 0.1736(4) 0.25039(16) 0.0467(8) Uani 1 1 d . A .
C13 C 0.33260(17) -0.1366(3) 0.2184(2) 0.0547(9) Uani 1 1 d . A .
C47 C 0.4326(2) 0.3592(5) 0.4094(3) 0.0744(13) Uani 1 1 d . A .
H47 H 0.4200 0.4324 0.4229 0.089 Uiso 1 1 calc R . .
C77 C 0.2948(2) 0.0378(4) 0.4960(2) 0.0656(11) Uani 1 1 d . . .
H77 H 0.3393 0.0660 0.5192 0.079 Uiso 1 1 calc R A .
C62 C 0.04750(19) 0.2290(4) 0.2801(2) 0.0673(11) Uani 1 1 d . . .
H62 H 0.0089 0.2790 0.2635 0.081 Uiso 1 1 calc R A .
C38 C 0.2118(2) 0.0810(5) -0.0043(2) 0.0700(11) Uani 1 1 d . A .
H38 H 0.1669 0.1062 -0.0286 0.084 Uiso 1 1 calc R . .
C75 C 0.2091(2) -0.1057(5) 0.4859(2) 0.0744(12) Uani 1 1 d . . .
H75 H 0.1951 -0.1732 0.5024 0.089 Uiso 1 1 calc R A .
C81 C 0.2758(2) 0.2103(4) 0.4153(2) 0.0700(11) Uani 1 1 d . . .
H81A H 0.3016 0.2641 0.4525 0.105 Uiso 1 1 calc R A .
H81B H 0.2377 0.2555 0.3824 0.105 Uiso 1 1 calc R . .
H81C H 0.3041 0.1823 0.3963 0.105 Uiso 1 1 calc R . .
C68 C 0.0135(2) 0.1617(4) 0.0626(2) 0.0672(11) Uani 1 1 d . . .
H68 H -0.0097 0.1056 0.0280 0.081 Uiso 1 1 calc R A .
C67 C 0.0335(2) 0.2769(5) 0.0488(2) 0.0710(12) Uani 1 1 d . A .
C20 C 0.16161(18) -0.1558(4) 0.2527(2) 0.0610(10) Uani 1 1 d . . .
C49 C 0.4896(3) 0.0206(4) 0.3488(3) 0.0844(16) Uani 1 1 d . A .
H49A H 0.4504 -0.0311 0.3247 0.127 Uiso 1 1 calc R . .
H49B H 0.5218 -0.0234 0.3876 0.127 Uiso 1 1 calc R . .
H49C H 0.5100 0.0403 0.3209 0.127 Uiso 1 1 calc R . .
C36 C 0.3015(2) -0.0527(5) 0.0077(2) 0.0741(12) Uani 1 1 d . A .
H36 H 0.3176 -0.1176 -0.0085 0.089 Uiso 1 1 calc R . .
C45 C 0.4855(2) 0.1608(4) 0.4357(2) 0.0713(12) Uani 1 1 d . A .
H45 H 0.5098 0.1001 0.4673 0.086 Uiso 1 1 calc R . .
C76 C 0.2753(2) -0.0640(5) 0.5212(2) 0.0707(11) Uani 1 1 d . A .
C46 C 0.4668(2) 0.2703(5) 0.4558(2) 0.0759(13) Uani 1 1 d . . .
C42 C 0.2241(2) 0.2458(5) 0.0789(2) 0.0767(13) Uani 1 1 d . A .
H42A H 0.1935 0.2943 0.0412 0.115 Uiso 1 1 calc R . .
H42B H 0.2604 0.2983 0.1091 0.115 Uiso 1 1 calc R . .
H42C H 0.2001 0.2121 0.1011 0.115 Uiso 1 1 calc R . .
C70 C 0.1123(2) 0.4310(4) 0.2190(3) 0.0782(13) Uani 1 1 d . . .
H70A H 0.0784 0.4673 0.2286 0.117 Uiso 1 1 calc R A .
H70B H 0.1324 0.4953 0.2044 0.117 Uiso 1 1 calc R . .
H70C H 0.1467 0.3920 0.2584 0.117 Uiso 1 1 calc R . .
C33 C 0.4485(2) 0.2717(5) 0.2238(2) 0.0806(15) Uani 1 1 d . A .
H33 H 0.4859 0.3246 0.2435 0.097 Uiso 1 1 calc R . .
C32 C 0.4168(2) 0.2371(5) 0.1604(2) 0.0812(15) Uani 1 1 d . A .
H32 H 0.4277 0.2615 0.1272 0.097 Uiso 1 1 calc R . .
O11 O 0.2248(3) -0.4565(3) 0.1667(3) 0.1037(15) Uani 0.88 1 d P A .
C11 C 0.2309(2) -0.3595(4) 0.1900(3) 0.0661(12) Uani 0.88 1 d P . .
C79 C 0.0918(2) -0.0999(5) 0.3889(2) 0.0881(16) Uani 1 1 d . . .
H79A H 0.0860 -0.1696 0.4124 0.132 Uiso 1 1 calc R A .
H79B H 0.0840 -0.1268 0.3456 0.132 Uiso 1 1 calc R . .
H79C H 0.0600 -0.0352 0.3843 0.132 Uiso 1 1 calc R . .
C37 C 0.2356(3) -0.0141(5) -0.0294(2) 0.0770(13) Uani 1 1 d . . .
C12 C 0.1818(2) -0.1328(5) 0.1317(2) 0.0640(12) Uani 0.88 1 d P . .
O12 O 0.1466(2) -0.0989(5) 0.07918(19) 0.1114(15) Uani 0.88 1 d P A .
C72 C 0.0050(3) 0.0056(4) 0.1409(3) 0.0818(15) Uani 1 1 d . . .
H72A H 0.0439 -0.0467 0.1654 0.123 Uiso 1 1 calc R A .
H72B H -0.0248 -0.0344 0.0997 0.123 Uiso 1 1 calc R . .
H72C H -0.0186 0.0186 0.1666 0.123 Uiso 1 1 calc R . .
C40 C 0.4165(2) -0.0466(5) 0.1080(2) 0.0817(14) Uani 1 1 d . A .
H40A H 0.4217 -0.0823 0.1489 0.123 Uiso 1 1 calc R . .
H40B H 0.4480 0.0213 0.1176 0.123 Uiso 1 1 calc R . .
H40C H 0.4253 -0.1095 0.0828 0.123 Uiso 1 1 calc R . .
C71 C 0.0195(3) 0.3093(7) -0.0214(2) 0.117(2) Uani 1 1 d . . .
H71A H 0.0324 0.3946 -0.0228 0.175 Uiso 1 1 calc R A .
H71B H -0.0281 0.2991 -0.0511 0.175 Uiso 1 1 calc R . .
H71C H 0.0452 0.2546 -0.0347 0.175 Uiso 1 1 calc R . .
C80 C 0.3243(3) -0.1258(6) 0.5860(2) 0.1037(19) Uani 1 1 d . . .
H80A H 0.3650 -0.1487 0.5841 0.156 Uiso 1 1 calc R A .
H80B H 0.3036 -0.1995 0.5929 0.156 Uiso 1 1 calc R . .
H80C H 0.3352 -0.0684 0.6221 0.156 Uiso 1 1 calc R . .
C51 C 0.3807(3) 0.4489(5) 0.2933(3) 0.1029(19) Uani 1 1 d . A .
H51A H 0.3582 0.5038 0.3102 0.154 Uiso 1 1 calc R . .
H51B H 0.3479 0.4133 0.2519 0.154 Uiso 1 1 calc R . .
H51C H 0.4137 0.4955 0.2863 0.154 Uiso 1 1 calc R . .
C50 C 0.4841(4) 0.2898(7) 0.5283(3) 0.133(3) Uani 1 1 d . A .
H50A H 0.4850 0.3779 0.5373 0.199 Uiso 1 1 calc R . .
H50B H 0.5277 0.2539 0.5565 0.199 Uiso 1 1 calc R . .
H50C H 0.4503 0.2499 0.5369 0.199 Uiso 1 1 calc R . .
C41 C 0.1898(3) -0.0738(6) -0.0966(3) 0.124(2) Uani 1 1 d . A .
H41A H 0.1509 -0.1099 -0.0956 0.186 Uiso 1 1 calc R . .
H41B H 0.2145 -0.1380 -0.1058 0.186 Uiso 1 1 calc R . .
H41C H 0.1754 -0.0110 -0.1307 0.186 Uiso 1 1 calc R . .
C63 C 0.0823(2) 0.1872(4) 0.3419(2) 0.0673(11) Uani 1 1 d . A .
H63 H 0.0725 0.2025 0.3769 0.081 Uiso 1 1 calc R . .
C14 C 0.2964(3) -0.2342(5) 0.3124(3) 0.0691(13) Uani 0.88 1 d P . .
O14 O 0.3293(3) -0.2602(6) 0.3665(2) 0.1254(18) Uani 0.88 1 d P A .
Ru2 Ru 0.26047(11) -0.1927(2) 0.27464(13) 0.0353(4) Uani 0.12 1 d P A 1
C24 C 0.3184(16) -0.136(3) 0.3610(16) 0.052(7) Uiso 0.12 1 d P A 1
O24 O 0.3567(14) -0.102(3) 0.4131(14) 0.085(8) Uiso 0.12 1 d P A 1
C22 C 0.2003(19) -0.251(4) 0.182(2) 0.067(9) Uiso 0.12 1 d P A 1
O22 O 0.172(2) -0.258(4) 0.132(2) 0.130(13) Uiso 0.12 1 d P A 1
C21 C 0.2735(17) -0.361(3) 0.3080(16) 0.057(7) Uiso 0.12 1 d P . .
O21 O 0.2759(17) -0.456(3) 0.3316(17) 0.097(9) Uiso 0.12 1 d P A .

loop_
_atom_site_aniso_label
_atom_site_aniso_U_11
_atom_site_aniso_U_22
_atom_site_aniso_U_33
_atom_site_aniso_U_23
_atom_site_aniso_U_13
_atom_site_aniso_U_12
Pt1 0.02802(6) 0.04252(7) 0.04550(7) -0.00407(5) 0.02084(5) -0.00314(4)
Pt2 0.02847(6) 0.04285(7) 0.04771(8) 0.00457(5) 0.02196(5) 0.00264(4)
Ru1 0.03647(15) 0.03812(16) 0.0571(2) -0.00166(14) 0.02537(14) -0.00154(12)
N3 0.0370(14) 0.0680(19) 0.0450(15) 0.0029(13) 0.0232(12) 0.0144(13)
N2 0.0426(15) 0.0661(19) 0.0473(16) -0.0013(14) 0.0226(13) -0.0198(14)
N4 0.0389(14) 0.0701(19) 0.0441(15) 0.0023(14) 0.0247(12) 0.0046(13)
C31 0.0343(15) 0.0505(19) 0.0473(18) 0.0015(14) 0.0230(14) -0.0017(14)
C61 0.0292(15) 0.056(2) 0.0467(18) 0.0017(15) 0.0206(13) 0.0016(13)
N1 0.0435(16) 0.076(2) 0.0451(16) 0.0023(14) 0.0233(13) -0.0131(14)
C44 0.0464(19) 0.056(2) 0.053(2) -0.0042(17) 0.0202(16) -0.0068(16)
C34 0.0425(18) 0.075(2) 0.0401(18) 0.0040(17) 0.0205(15) -0.0050(17)
C73 0.0414(18) 0.070(2) 0.0415(18) 0.0042(16) 0.0237(15) 0.0002(16)
C69 0.0431(18) 0.058(2) 0.053(2) 0.0011(17) 0.0191(16) 0.0127(16)
O13 0.0521(16) 0.0727(19) 0.126(3) -0.0265(18) 0.0537(18) 0.0031(14)
C64 0.0372(16) 0.055(2) 0.0471(18) 0.0042(15) 0.0211(14) 0.0140(15)
C43 0.0366(16) 0.053(2) 0.0486(18) -0.0046(15) 0.0208(14) -0.0122(14)
C78 0.0451(19) 0.069(2) 0.0461(19) -0.0040(17) 0.0225(16) -0.0057(17)
O20 0.0655(19) 0.0679(19) 0.166(3) 0.012(2) 0.074(2) -0.0100(15)
C39 0.050(2) 0.073(3) 0.051(2) 0.0086(18) 0.0257(17) 0.0040(18)
O10 0.099(3) 0.0449(17) 0.168(4) -0.0020(17) 0.098(3) -0.0022(14)
C35 0.054(2) 0.082(3) 0.054(2) 0.0076(19) 0.0302(19) 0.009(2)
C74 0.052(2) 0.082(3) 0.055(2) 0.001(2) 0.0291(19) -0.015(2)
C65 0.0452(19) 0.061(2) 0.058(2) 0.0061(18) 0.0247(17) 0.0123(17)
C66 0.064(2) 0.065(3) 0.076(3) 0.022(2) 0.040(2) 0.018(2)
C48 0.048(2) 0.054(2) 0.081(3) -0.009(2) 0.027(2) -0.0087(17)
C10 0.046(2) 0.0411(19) 0.065(2) -0.0011(15) 0.0358(18) -0.0006(13)
C13 0.0399(18) 0.050(2) 0.077(3) -0.0132(18) 0.0301(18) -0.0046(15)
C47 0.067(3) 0.071(3) 0.100(4) -0.035(3) 0.051(3) -0.018(2)
C77 0.043(2) 0.089(3) 0.053(2) 0.000(2) 0.0127(17) -0.0064(19)
C62 0.050(2) 0.099(3) 0.063(2) 0.006(2) 0.0343(19) 0.029(2)
C38 0.049(2) 0.091(3) 0.055(2) 0.009(2) 0.0114(18) 0.007(2)
C75 0.072(3) 0.089(3) 0.059(2) 0.018(2) 0.028(2) -0.013(2)
C81 0.064(3) 0.082(3) 0.065(3) -0.007(2) 0.032(2) -0.019(2)
C68 0.062(2) 0.079(3) 0.051(2) -0.006(2) 0.0181(19) 0.020(2)
C67 0.071(3) 0.092(3) 0.054(2) 0.018(2) 0.033(2) 0.034(2)
C20 0.0427(19) 0.051(2) 0.099(3) 0.010(2) 0.041(2) 0.0011(16)
C49 0.070(3) 0.069(3) 0.086(3) -0.015(2) 0.013(3) 0.017(2)
C36 0.082(3) 0.083(3) 0.057(2) -0.003(2) 0.031(2) 0.012(2)
C45 0.074(3) 0.079(3) 0.055(2) 0.000(2) 0.025(2) -0.017(2)
C76 0.065(3) 0.086(3) 0.052(2) 0.012(2) 0.019(2) 0.005(2)
C46 0.078(3) 0.100(4) 0.063(3) -0.029(3) 0.044(2) -0.036(3)
C42 0.072(3) 0.094(3) 0.070(3) 0.010(2) 0.037(2) 0.020(2)
C70 0.076(3) 0.065(3) 0.091(3) -0.011(3) 0.038(3) -0.003(2)
C33 0.068(3) 0.112(4) 0.066(3) -0.002(3) 0.034(2) -0.050(3)
C32 0.077(3) 0.116(4) 0.060(3) -0.001(3) 0.039(2) -0.043(3)
O11 0.125(4) 0.052(2) 0.146(4) -0.027(2) 0.074(3) -0.015(2)
C11 0.064(3) 0.049(3) 0.095(4) -0.012(2) 0.044(3) -0.009(2)
C79 0.059(3) 0.120(4) 0.085(3) 0.014(3) 0.033(2) -0.026(3)
C37 0.080(3) 0.082(3) 0.052(2) -0.003(2) 0.016(2) -0.002(2)
C12 0.049(2) 0.077(3) 0.064(3) -0.002(2) 0.025(2) -0.008(2)
O12 0.087(3) 0.151(4) 0.063(2) 0.015(3) 0.007(2) -0.009(3)
C72 0.063(3) 0.069(3) 0.088(4) -0.001(2) 0.015(3) -0.009(2)
C40 0.055(3) 0.116(4) 0.078(3) 0.012(3) 0.034(2) 0.020(3)
C71 0.136(5) 0.158(6) 0.066(3) 0.034(4) 0.056(3) 0.044(5)
C80 0.092(4) 0.117(5) 0.068(3) 0.028(3) 0.009(3) 0.005(3)
C51 0.086(4) 0.056(3) 0.138(5) 0.006(3) 0.029(3) 0.000(3)
C50 0.155(6) 0.185(7) 0.079(4) -0.049(4) 0.072(4) -0.062(5)
C41 0.125(5) 0.133(5) 0.065(3) -0.025(3) 0.004(3) 0.001(4)
C63 0.058(2) 0.101(3) 0.056(2) 0.001(2) 0.037(2) 0.020(2)
C14 0.062(3) 0.078(4) 0.070(3) 0.006(3) 0.034(3) 0.008(3)
O14 0.114(4) 0.160(5) 0.083(3) 0.039(3) 0.030(3) 0.037(3)
Ru2 0.0281(10) 0.0378(11) 0.0432(12) -0.0057(9) 0.0192(9) 0.0011(8)

loop_
_atom_type_symbol
_atom_type_description
_atom_type_scat_dispersion_real
_atom_type_scat_dispersion_imag
_atom_type_scat_source
C C 0.0033 0.0016 'International Tables Vol C Tables 4.2.6.8 and 6.1.1.4'
H H 0.0000 0.0000 'International Tables Vol C Tables 4.2.6.8 and 6.1.1.4'
O O 0.0106 0.0060 'International Tables Vol C Tables 4.2.6.8 and 6.1.1.4'
Ru Ru -1.2594 0.8363 'International Tables Vol C Tables 4.2.6.8 and 6.1.1.4'
Pt Pt -1.7033 8.3905 'International Tables Vol C Tables 4.2.6.8 and 6.1.1.4'
N N 0.0061 0.0033 'International Tables Vol C Tables 4.2.6.8 and 6.1.1.4'

loop_
_geom_angle_atom_site_label_1
_geom_angle_atom_site_label_2
_geom_angle_atom_site_label_3
_geom_angle
C13 Pt1 C31 99.22(13)
C13 Pt1 C10 163.12(14)
C31 Pt1 C10 97.43(13)
C13 Pt1 Pt2 113.01(10)
C31 Pt1 Pt2 147.78(9)
C10 Pt1 Pt2 50.40(9)
C13 Pt1 Ru1 52.32(10)
C31 Pt1 Ru1 149.89(9)
C10 Pt1 Ru1 111.69(9)
Pt2 Pt1 Ru1 61.524(7)
C13 Pt1 Ru2 59.17(11)
C31 Pt1 Ru2 154.53(10)
C10 Pt1 Ru2 104.00(10)
Pt2 Pt1 Ru2 55.62(4)
Ru1 Pt1 Ru2 21.97(5)
C20 Pt2 C61 99.56(14)
C20 Pt2 C10 162.71(14)
C61 Pt2 C10 97.46(12)
C20 Pt2 Ru2 51.06(11)
C61 Pt2 Ru2 142.09(11)
C10 Pt2 Ru2 114.56(10)
C20 Pt2 Pt1 113.21(10)
C61 Pt2 Pt1 147.23(9)
C10 Pt2 Pt1 49.80(9)
Ru2 Pt2 Pt1 67.16(5)
C20 Pt2 Ru1 53.26(11)
C61 Pt2 Ru1 152.70(9)
C10 Pt2 Ru1 109.57(9)
Ru2 Pt2 Ru1 23.34(5)
Pt1 Pt2 Ru1 59.997(7)
Ru2 Ru1 C11 108.7(2)
Ru2 Ru1 C14 19.85(18)
C11 Ru1 C14 94.6(2)
Ru2 Ru1 C12 154.83(19)
C11 Ru1 C12 90.7(2)
C14 Ru1 C12 174.3(2)
Ru2 Ru1 C13 97.84(15)
C11 Ru1 C13 100.92(17)
C14 Ru1 C13 87.02(19)
C12 Ru1 C13 93.98(17)
Ru2 Ru1 C20 67.06(15)
C11 Ru1 C20 108.18(17)
C14 Ru1 C20 84.37(19)
C12 Ru1 C20 92.06(18)
C13 Ru1 C20 150.19(15)
Ru2 Ru1 Pt1 90.09(11)
C11 Ru1 Pt1 146.20(14)
C14 Ru1 Pt1 95.00(17)
C12 Ru1 Pt1 81.65(14)
C13 Ru1 Pt1 47.47(9)
C20 Ru1 Pt1 104.96(10)
Ru2 Ru1 Pt2 71.53(11)
C11 Ru1 Pt2 153.60(14)
C14 Ru1 Pt2 90.39(16)
C12 Ru1 Pt2 83.96(15)
C13 Ru1 Pt2 105.22(9)
C20 Ru1 Pt2 46.52(10)
Pt1 Ru1 Pt2 58.479(8)
C61 N3 C62 111.0(3)
C61 N3 C64 123.7(3)
C62 N3 C64 125.2(3)
C31 N2 C33 111.1(3)
C31 N2 C43 124.9(3)
C33 N2 C43 123.9(3)
C61 N4 C63 110.6(3)
C61 N4 C73 125.6(3)
C63 N4 C73 123.8(3)
N1 C31 N2 104.0(3)
N1 C31 Pt1 127.0(2)
N2 C31 Pt1 129.0(2)
N3 C61 N4 104.1(3)
N3 C61 Pt2 127.7(2)
N4 C61 Pt2 128.1(2)
C31 N1 C32 110.8(3)
C31 N1 C34 125.5(3)
C32 N1 C34 123.6(3)
C43 C44 C45 117.5(4)
C43 C44 C49 121.9(4)
C45 C44 C49 120.6(4)
C39 C34 C35 122.5(4)
C39 C34 N1 119.8(3)
C35 C34 N1 117.7(3)
C78 C73 C74 121.9(3)
C78 C73 N4 119.9(3)
C74 C73 N4 118.2(3)
C64 C69 C68 117.2(4)
C64 C69 C72 122.0(4)
C68 C69 C72 120.8(4)
C65 C64 C69 123.2(3)
C65 C64 N3 117.7(3)
C69 C64 N3 119.1(3)
C44 C43 C48 123.1(3)
C44 C43 N2 118.9(3)
C48 C43 N2 117.9(3)
C77 C78 C73 117.1(4)
C77 C78 C81 119.7(3)
C73 C78 C81 123.1(3)
C34 C39 C38 117.0(4)
C34 C39 C42 123.3(4)
C38 C39 C42 119.6(4)
C36 C35 C34 116.9(4)
C36 C35 C40 120.7(4)
C34 C35 C40 122.4(4)
C75 C74 C73 117.9(4)
C75 C74 C79 120.8(4)
C73 C74 C79 121.3(4)
C64 C65 C66 117.0(4)
C64 C65 C70 122.3(4)
C66 C65 C70 120.7(4)
C67 C66 C65 122.3(4)
C47 C48 C43 116.4(4)
C47 C48 C51 121.4(4)
C43 C48 C51 122.2(4)
O10 C10 Pt1 140.6(2)
O10 C10 Pt2 139.6(2)
Pt1 C10 Pt2 79.80(13)
O13 C13 Pt1 143.3(3)
O13 C13 Ru1 135.9(3)
Pt1 C13 Ru1 80.21(12)
O13 C13 Ru2 130.5(3)
Pt1 C13 Ru2 78.13(13)
Ru1 C13 Ru2 24.98(7)
C46 C47 C48 122.9(4)
C78 C77 C76 123.1(4)
C63 C62 N3 107.0(3)
C37 C38 C39 122.6(4)
C76 C75 C74 122.2(4)
C67 C68 C69 121.4(4)
C66 C67 C68 118.9(4)
C66 C67 C71 120.6(5)
C68 C67 C71 120.5(5)
O20 C20 Pt2 143.4(3)
O20 C20 Ru2 131.8(3)
Pt2 C20 Ru2 79.44(14)
O20 C20 Ru1 136.4(3)
Pt2 C20 Ru1 80.22(12)
Ru2 C20 Ru1 29.09(8)
C37 C36 C35 122.8(4)
C46 C45 C44 121.4(4)
C75 C76 C77 117.8(4)
C75 C76 C80 120.9(4)
C77 C76 C80 121.3(4)
C47 C46 C45 118.7(4)
C47 C46 C50 120.8(5)
C45 C46 C50 120.5(6)
C32 C33 N2 107.1(3)
C33 C32 N1 107.0(3)
O11 C11 Ru1 174.4(5)
C36 C37 C38 118.1(4)
C36 C37 C41 121.0(5)
C38 C37 C41 120.9(5)
O12 C12 Ru1 179.0(5)
C62 C63 N4 107.3(3)
O14 C14 Ru1 179.6(6)
Ru1 Ru2 C24 153.1(10)
Ru1 Ru2 C21 111.4(10)
C24 Ru2 C21 89.2(14)
Ru1 Ru2 C22 25.5(11)
C24 Ru2 C22 178.6(15)
C21 Ru2 C22 91.7(15)
Ru1 Ru2 C20 83.85(18)
C24 Ru2 C20 109.2(10)
C21 Ru2 C20 102.8(10)
C22 Ru2 C20 71.8(11)
Ru1 Ru2 C13 57.18(12)
C24 Ru2 C13 99.3(9)
C21 Ru2 C13 113.9(10)
C22 Ru2 C13 79.3(11)
C20 Ru2 C13 133.46(19)
Ru1 Ru2 Pt2 85.13(13)
C24 Ru2 Pt2 86.1(10)
C21 Ru2 Pt2 147.5(10)
C22 Ru2 Pt2 93.8(11)
C20 Ru2 Pt2 49.50(12)
C13 Ru2 Pt2 98.59(12)
Ru1 Ru2 Pt1 67.94(11)
C24 Ru2 Pt1 86.0(10)
C21 Ru2 Pt1 154.3(10)
C22 Ru2 Pt1 92.7(11)
C20 Ru2 Pt1 102.56(14)
C13 Ru2 Pt1 42.70(9)
Pt2 Ru2 Pt1 57.22(5)
O24 C24 Ru2 176(3)
O22 C22 Ru2 166(4)
O21 C21 Ru2 171(3)

loop_
_geom_bond_atom_site_label_1
_geom_bond_atom_site_label_2
_geom_bond_distance
Pt1 C13 2.011(4)
Pt1 C31 2.023(3)
Pt1 C10 2.055(3)
Pt1 Pt2 2.64765(18)
Pt1 Ru1 2.6898(3)
Pt1 Ru2 2.902(2)
Pt2 C20 2.010(4)
Pt2 C61 2.024(3)
Pt2 C10 2.073(3)
Pt2 Ru2 2.599(2)
Pt2 Ru1 2.7302(3)
Ru1 Ru2 1.086(3)
Ru1 C11 1.903(5)
Ru1 C14 1.914(6)
Ru1 C12 1.935(5)
Ru1 C13 2.160(3)
Ru1 C20 2.220(4)
N3 C61 1.358(4)
N3 C62 1.383(4)
N3 C64 1.444(4)
N2 C31 1.359(4)
N2 C33 1.379(4)
N2 C43 1.450(4)
N4 C61 1.359(4)
N4 C63 1.386(4)
N4 C73 1.442(4)
C31 N1 1.357(4)
N1 C32 1.387(5)
N1 C34 1.433(4)
C44 C43 1.377(5)
C44 C45 1.389(5)
C44 C49 1.504(6)
C34 C39 1.394(5)
C34 C35 1.403(5)
C73 C78 1.400(5)
C73 C74 1.403(5)
C69 C64 1.389(5)
C69 C68 1.394(5)
C69 C72 1.492(6)
O13 C13 1.161(4)
C64 C65 1.386(5)
C43 C48 1.392(5)
C78 C77 1.383(5)
C78 C81 1.498(5)
O20 C20 1.167(4)
C39 C38 1.394(6)
C39 C42 1.500(6)
O10 C10 1.156(5)
C35 C36 1.394(6)
C35 C40 1.497(6)
C74 C75 1.388(6)
C74 C79 1.503(5)
C65 C66 1.393(5)
C65 C70 1.509(6)
C66 C67 1.370(6)
C48 C47 1.388(6)
C48 C51 1.505(6)
C13 Ru2 2.547(4)
C47 C46 1.357(7)
C77 C76 1.389(6)
C62 C63 1.326(5)
C38 C37 1.384(7)
C75 C76 1.383(6)
C68 C67 1.391(7)
C67 C71 1.516(6)
C20 Ru2 2.056(4)
C36 C37 1.373(6)
C45 C46 1.387(7)
C76 C80 1.515(6)
C46 C50 1.522(6)
C33 C32 1.328(6)
O11 C11 1.141(5)
C37 C41 1.524(6)
C12 O12 1.139(6)
C14 O14 1.135(6)
Ru2 C24 1.88(3)
Ru2 C21 1.92(3)
Ru2 C22 1.99(4)
C24 O24 1.15(4)
C22 O22 1.01(4)
C21 O21 1.14(4)
